data_4084071
loop_
_publ_author_name
'Bigler, Raphael'
'Otth, Elisabeth'
'Mezzetti, Antonio'

_publ_section_title
;
 Chiral Macrocyclic N2P2Ligands and Iron(II): A Marriage of Interest
;
_journal_issue 15
_journal_name_full Organometallics
_journal_page_first 4086
_journal_paper_doi 10.1021/om5005989
_journal_volume 33
_journal_year 2014
_chemical_absolute_configuration ad
_chemical_formula_sum 'C26 H28 B2 O2 P2'
_chemical_formula_weight 456.04
_chemical_melting_point ?
_chemical_name_common 'compound 5'
_chemical_name_systematic
; 
 ? 
;
_space_group_IT_number 4
_symmetry_cell_setting monoclinic
_symmetry_space_group_name_Hall 'P 2yb'
_symmetry_space_group_name_H-M 'P 1 21 1'
_atom_sites_solution_hydrogens geom
_atom_sites_solution_primary direct
_atom_sites_solution_secondary difmap
_audit_creation_method SHELXL-97
_cell_angle_alpha 90.00
_cell_angle_beta 106.3650(10)
_cell_angle_gamma 90.00
_cell_formula_units_Z 2
_cell_length_a 11.5919(8)
_cell_length_b 8.6930(6)
_cell_length_c 12.5598(8)
_cell_measurement_reflns_used 9240
_cell_measurement_temperature 100(2)
_cell_measurement_theta_max 30.46
_cell_measurement_theta_min 2.82
_cell_volume 1214.36(14)
_computing_cell_refinement 'Bruker SAINT'
_computing_data_collection 'Bruker APEX2'
_computing_data_reduction 'Bruker SAINT'
_computing_molecular_graphics 'Bruker SHELXTL'
_computing_publication_material 'Bruker SHELXTL'
_computing_structure_refinement 'SHELXL-97 (Sheldrick, 2008)'
_computing_structure_solution 'SHELXS-97 (Sheldrick, 2008)'
_diffrn_ambient_temperature 100(2)
_diffrn_measured_fraction_theta_full 0.985
_diffrn_measured_fraction_theta_max 0.985
_diffrn_measurement_device_type 'Bruker APEX-II CCD'
_diffrn_measurement_method 'phi and omega scans'
_diffrn_radiation_monochromator graphite
_diffrn_radiation_source 'fine-focus sealed tube'
_diffrn_radiation_type MoK\a
_diffrn_radiation_wavelength 0.71073
_diffrn_reflns_av_R_equivalents 0.0614
_diffrn_reflns_av_sigmaI/netI 0.0689
_diffrn_reflns_limit_h_max 16
_diffrn_reflns_limit_h_min -16
_diffrn_reflns_limit_k_max 12
_diffrn_reflns_limit_k_min -12
_diffrn_reflns_limit_l_max 17
_diffrn_reflns_limit_l_min -17
_diffrn_reflns_number 18982
_diffrn_reflns_theta_full 30.60
_diffrn_reflns_theta_max 30.60
_diffrn_reflns_theta_min 1.69
_exptl_absorpt_coefficient_mu 0.200
_exptl_absorpt_correction_T_max 0.9551
_exptl_absorpt_correction_T_min 0.9375
_exptl_absorpt_correction_type empirical
_exptl_absorpt_process_details SADABS-2004/1
_exptl_crystal_colour colourless
_exptl_crystal_density_diffrn 1.247
_exptl_crystal_density_meas ?
_exptl_crystal_density_method 'not measured'
_exptl_crystal_description block
_exptl_crystal_F_000 480
_exptl_crystal_size_max 0.33
_exptl_crystal_size_mid 0.28
_exptl_crystal_size_min 0.23
_refine_diff_density_max 0.309
_refine_diff_density_min -0.340
_refine_diff_density_rms 0.054
_refine_ls_abs_structure_details 'Flack H D (1983), Acta Cryst. A39, 876-881'
_refine_ls_abs_structure_Flack -0.05(9)
_refine_ls_extinction_method none
_refine_ls_goodness_of_fit_ref 0.970
_refine_ls_hydrogen_treatment mixed
_refine_ls_matrix_type full
_refine_ls_number_parameters 417
_refine_ls_number_reflns 7237
_refine_ls_number_restraints 1
_refine_ls_restrained_S_all 0.970
_refine_ls_R_factor_all 0.0632
_refine_ls_R_factor_gt 0.0435
_refine_ls_shift/su_max 0.035
_refine_ls_shift/su_mean 0.004
_refine_ls_structure_factor_coef Fsqd
_refine_ls_weighting_details 'calc w=1/[\s^2^(Fo^2^)+(0.0487P)^2^+0.0000P] where P=(Fo^2^+2Fc^2^)/3'
_refine_ls_weighting_scheme calc
_refine_ls_wR_factor_gt 0.0941
_refine_ls_wR_factor_ref 0.1020
_reflns_number_gt 5577
_reflns_number_total 7237
_reflns_threshold_expression >2sigma(I)
_cod_data_source_file om5005989_si_002.cif
_cod_data_source_block compound_5
_cod_depositor_comments
;
The following automatic conversions were performed:

'_chemical_melting_point' value 'not measured' was changed to '?' -
the value is undefined or not given.

'_symmetry_cell_setting' value
'Monoclinic' changed to 'monoclinic' according to
/usr/data/users/saulius/crontab/automatic-downloads/rss-feeds/ACS/lib/dictionaries/cif_core.dic
dictionary named 'cif_core.dic' version 2.4.2 from 2011-04-26.

Automatic conversion script
Id: cif_fix_values 2281 2013-09-26 08:29:07Z andrius 

 Adding full bibliography for 4084068--4084074.cif.

The following automatic conversions were performed:

'_exptl_crystal_density_meas' value 'not measured' was changed to '?'
- the value is perceived as not measured.

Automatic conversion script
Id: cif_fix_values 3008 2015-01-20 13:52:24Z robertas 
;
_cod_original_sg_symbol_H-M P2(1)
_cod_database_code 4084071

loop_
_symmetry_equiv_pos_as_xyz
'x, y, z'
'-x, y+1/2, -z'

loop_
_atom_site_label
_atom_site_type_symbol
_atom_site_fract_x
_atom_site_fract_y
_atom_site_fract_z
_atom_site_U_iso_or_equiv
_atom_site_adp_type
_atom_site_occupancy
_atom_site_symmetry_multiplicity
_atom_site_calc_flag
_atom_site_refinement_flags
_atom_site_disorder_assembly
_atom_site_disorder_group
P1 P 0.18081(4) 0.63825(5) 0.25294(4) 0.01941(12) Uani 1 1 d . A .
O1 O 0.05793(13) 0.5602(2) 0.26539(12) 0.0245(4) Uani 1 1 d . . .
C1 C 0.27485(19) 0.4850(3) 0.32269(16) 0.0167(4) Uani 1 1 d . . .
C2 C 0.39987(18) 0.4727(3) 0.35603(16) 0.0228(5) Uani 1 1 d . . .
H2A H 0.4488 0.5519 0.3397 0.027 Uiso 1 1 calc R . .
C3 C 0.4510(2) 0.3417(3) 0.41367(17) 0.0272(5) Uani 1 1 d . . .
H3A H 0.5361 0.3316 0.4379 0.033 Uiso 1 1 calc R . .
C4 C 0.37916(19) 0.2251(3) 0.43635(17) 0.0259(5) Uani 1 1 d . . .
H4A H 0.4155 0.1359 0.4754 0.031 Uiso 1 1 calc R . .
C5 C 0.2542(2) 0.2380(3) 0.40228(16) 0.0238(5) Uani 1 1 d . . .
H5A H 0.2051 0.1581 0.4173 0.029 Uiso 1 1 calc R . .
C6 C 0.20319(19) 0.3688(3) 0.34631(16) 0.0187(4) Uani 1 1 d . . .
C7 C 0.07011(18) 0.4035(3) 0.30504(17) 0.0245(5) Uani 1 1 d . . .
H7A H 0.0305 0.3321 0.2443 0.029 Uiso 1 1 calc R . .
H7B H 0.0322 0.3913 0.3660 0.029 Uiso 1 1 calc R . .
C8 C 0.1690(2) 0.6263(3) 0.10664(15) 0.0295(5) Uani 1 1 d . . .
C9A C 0.1871(4) 0.7493(7) 0.0509(4) 0.0335(12) Uani 0.474(3) 1 d P A 1
H9AA H 0.2078 0.8444 0.0887 0.040 Uiso 0.474(3) 1 calc PR A 1
C10A C 0.1763(5) 0.7410(8) -0.0626(4) 0.0441(16) Uani 0.474(3) 1 d P A 1
H10A H 0.1956 0.8269 -0.1011 0.053 Uiso 0.474(3) 1 calc PR A 1
C11A C 0.1356(7) 0.6003(11) -0.1192(7) 0.0284(17) Uani 0.474(3) 1 d P A 1
H11A H 0.1328 0.5914 -0.1952 0.034 Uiso 0.474(3) 1 calc PR A 1
C12A C 0.1018(7) 0.4830(10) -0.0696(7) 0.0334(16) Uani 0.474(3) 1 d P A 1
H12A H 0.0682 0.3934 -0.1098 0.040 Uiso 0.474(3) 1 calc PR A 1
C13A C 0.1176(8) 0.4946(10) 0.0487(6) 0.0371(19) Uani 0.474(3) 1 d P A 1
H13A H 0.0930 0.4124 0.0870 0.045 Uiso 0.474(3) 1 calc PR A 1
C9B C 0.2667(7) 0.7046(13) 0.0698(4) 0.094(4) Uani 0.526(3) 1 d P A 2
H9BA H 0.3290 0.7591 0.1215 0.113 Uiso 0.526(3) 1 calc PR A 2
C10B C 0.2641(7) 0.6959(14) -0.0415(4) 0.094(4) Uani 0.526(3) 1 d P A 2
H10B H 0.3284 0.7402 -0.0639 0.113 Uiso 0.526(3) 1 calc PR A 2
C11B C 0.1761(7) 0.6289(13) -0.1171(8) 0.0389(19) Uani 0.526(3) 1 d P A 2
H11B H 0.1712 0.6312 -0.1938 0.047 Uiso 0.526(3) 1 calc PR A 2
C12B C 0.0949(11) 0.5582(14) -0.0788(8) 0.095(4) Uani 0.526(3) 1 d P A 2
H12B H 0.0323 0.5063 -0.1319 0.114 Uiso 0.526(3) 1 calc PR A 2
C13B C 0.0914(8) 0.5516(15) 0.0304(7) 0.098(5) Uani 0.526(3) 1 d P A 2
H13B H 0.0314 0.4918 0.0492 0.117 Uiso 0.526(3) 1 calc PR A 2
B1 B 0.2170(3) 0.8364(4) 0.3130(2) 0.0257(6) Uani 1 1 d . . .
P2 P 0.68328(5) 0.67683(6) 0.24288(4) 0.02552(15) Uani 1 1 d . . .
C14 C 0.6904(2) 0.6836(4) 0.10190(16) 0.0353(6) Uani 1 1 d . A .
C17 C 0.6725(3) 0.6962(4) -0.1221(2) 0.0482(9) Uani 1 1 d . . .
H17A H 0.667(2) 0.704(3) -0.197(2) 0.056(8) Uiso 1 1 d . . .
O2A O 0.5411(2) 0.7085(4) 0.1970(3) 0.0351(8) Uani 0.526(3) 1 d P A 1
C15A C 0.7903(7) 0.6547(13) 0.0605(8) 0.076(3) Uani 0.526(3) 1 d P A 1
H15A H 0.8660 0.6298 0.1107 0.091 Uiso 0.526(3) 1 calc PR A 1
C16A C 0.7788(9) 0.6623(15) -0.0523(8) 0.080(4) Uani 0.526(3) 1 d P A 1
H16A H 0.8462 0.6435 -0.0794 0.096 Uiso 0.526(3) 1 calc PR A 1
C18A C 0.5726(8) 0.7217(10) -0.0876(7) 0.048(2) Uani 0.526(3) 1 d P A 1
H18A H 0.4974 0.7440 -0.1396 0.058 Uiso 0.526(3) 1 calc PR A 1
C19A C 0.5831(7) 0.7143(9) 0.0244(7) 0.0390(16) Uani 0.526(3) 1 d P A 1
C20A C 0.4972(4) 0.7547(9) 0.0835(4) 0.072(2) Uani 0.526(3) 1 d P A 1
H20A H 0.4836 0.8673 0.0794 0.087 Uiso 0.526(3) 1 calc PR A 1
H20B H 0.4195 0.7033 0.0487 0.087 Uiso 0.526(3) 1 calc PR A 1
O2B O 0.5597(3) 0.7609(5) 0.2575(4) 0.0298(9) Uani 0.474(3) 1 d P A 2
C15B C 0.7631(11) 0.6041(10) 0.0623(8) 0.079(4) Uani 0.474(3) 1 d P A 2
H15B H 0.8235 0.5425 0.1104 0.095 Uiso 0.474(3) 1 calc PR A 2
C16B C 0.7530(11) 0.6086(11) -0.0512(10) 0.070(4) Uani 0.474(3) 1 d P A 2
H16B H 0.8057 0.5467 -0.0789 0.084 Uiso 0.474(3) 1 calc PR A 2
C18B C 0.5990(9) 0.7916(14) -0.0789(8) 0.053(3) Uani 0.474(3) 1 d P A 2
H18B H 0.5443 0.8605 -0.1262 0.063 Uiso 0.474(3) 1 calc PR A 2
C19B C 0.6065(9) 0.7850(16) 0.0349(8) 0.061(3) Uani 0.474(3) 1 d P A 2
H19A H 0.5563 0.8472 0.0653 0.073 Uiso 0.474(3) 1 calc PR A 2
C20B C 0.5764(5) 0.9236(7) 0.3018(4) 0.0329(13) Uani 0.474(3) 1 d P A 2
H20C H 0.5359 0.9965 0.2426 0.040 Uiso 0.474(3) 1 calc PR A 2
H20D H 0.5397 0.9343 0.3637 0.040 Uiso 0.474(3) 1 calc PR A 2
C21 C 0.7665(2) 0.8379(3) 0.31571(18) 0.0254(5) Uani 1 1 d . A .
C22 C 0.8912(2) 0.8450(3) 0.35265(17) 0.0279(5) Uani 1 1 d . . .
H22A H 0.9384 0.7625 0.3384 0.034 Uiso 1 1 calc R A .
C23 C 0.9457(2) 0.9729(3) 0.41017(18) 0.0322(6) Uani 1 1 d . A .
H23A H 1.0309 0.9795 0.4351 0.039 Uiso 1 1 calc R . .
C24 C 0.8749(3) 1.0928(3) 0.43163(18) 0.0361(7) Uani 1 1 d . . .
H24A H 0.9127 1.1811 0.4709 0.043 Uiso 1 1 calc R A .
C25 C 0.7529(3) 1.0847(3) 0.39705(19) 0.0343(6) Uani 1 1 d . A .
H25A H 0.7061 1.1666 0.4130 0.041 Uiso 1 1 calc R . .
C26 C 0.6967(2) 0.9571(3) 0.33853(19) 0.0305(6) Uani 1 1 d . . .
B2 B 0.7204(3) 0.4833(4) 0.3120(2) 0.0284(6) Uani 1 1 d . A .
H1B H 0.706(2) 0.490(3) 0.3881(19) 0.032(7) Uiso 1 1 d . . .
H2B H 0.669(2) 0.404(3) 0.259(2) 0.046(8) Uiso 1 1 d . . .
H3B H 0.818(3) 0.477(4) 0.317(2) 0.059(10) Uiso 1 1 d . . .
H4B H 0.140(2) 0.913(3) 0.265(2) 0.051(8) Uiso 1 1 d . . .
H5B H 0.3039(19) 0.863(3) 0.3007(17) 0.025(6) Uiso 1 1 d . . .
H6B H 0.218(2) 0.818(3) 0.3974(19) 0.034(7) Uiso 1 1 d . . .

loop_
_atom_site_aniso_label
_atom_site_aniso_U_11
_atom_site_aniso_U_22
_atom_site_aniso_U_33
_atom_site_aniso_U_23
_atom_site_aniso_U_13
_atom_site_aniso_U_12
P1 0.0225(3) 0.0209(3) 0.0144(2) -0.0003(2) 0.00460(18) 0.0027(2)
O1 0.0192(7) 0.0261(9) 0.0279(7) 0.0001(7) 0.0063(6) 0.0031(7)
C1 0.0224(10) 0.0141(10) 0.0137(9) -0.0015(7) 0.0050(8) 0.0001(9)
C2 0.0206(10) 0.0271(13) 0.0222(10) -0.0001(9) 0.0086(8) -0.0024(9)
C3 0.0223(11) 0.0320(15) 0.0249(10) 0.0035(10) 0.0027(9) 0.0065(11)
C4 0.0339(13) 0.0198(13) 0.0230(10) 0.0023(9) 0.0064(9) 0.0059(10)
C5 0.0337(12) 0.0195(12) 0.0204(9) 0.0002(9) 0.0112(9) -0.0049(10)
C6 0.0219(10) 0.0193(12) 0.0157(9) -0.0061(8) 0.0063(8) -0.0015(9)
C7 0.0198(10) 0.0222(12) 0.0308(11) -0.0050(10) 0.0060(9) -0.0039(9)
C8 0.0379(11) 0.0337(14) 0.0172(8) 0.0033(10) 0.0083(8) 0.0122(11)
C9A 0.021(2) 0.056(3) 0.021(2) 0.010(2) 0.0006(19) -0.006(2)
C10A 0.028(3) 0.083(5) 0.023(2) 0.025(3) 0.010(2) 0.004(3)
C11A 0.031(4) 0.049(5) 0.008(2) 0.009(3) 0.011(3) 0.008(3)
C12A 0.033(3) 0.043(4) 0.022(3) -0.009(3) 0.005(2) 0.010(3)
C13A 0.054(4) 0.043(3) 0.013(3) -0.005(2) 0.009(3) 0.020(3)
C9B 0.065(4) 0.199(11) 0.018(2) -0.017(4) 0.011(3) -0.066(6)
C10B 0.068(4) 0.192(11) 0.023(2) -0.012(4) 0.013(3) -0.056(6)
C11B 0.053(5) 0.046(4) 0.025(3) 0.003(3) 0.021(4) -0.007(4)
C12B 0.138(9) 0.116(10) 0.025(4) -0.035(6) 0.014(5) -0.060(8)
C13B 0.067(6) 0.197(13) 0.023(3) -0.007(6) 0.002(4) -0.091(7)
B1 0.0366(16) 0.0190(14) 0.0205(12) -0.0017(11) 0.0064(11) -0.0009(13)
P2 0.0192(3) 0.0306(4) 0.0266(3) 0.0099(2) 0.0061(2) 0.0029(2)
C14 0.0391(12) 0.0403(15) 0.0184(9) 0.0086(10) -0.0051(8) -0.0091(11)
C17 0.0585(18) 0.064(2) 0.0207(11) 0.0097(13) 0.0085(12) -0.0094(18)
O2A 0.0199(14) 0.057(2) 0.0304(17) 0.0030(16) 0.0098(13) 0.0084(14)
C15A 0.035(3) 0.157(10) 0.032(3) 0.024(5) 0.002(2) -0.033(5)
C16A 0.045(3) 0.165(11) 0.028(3) 0.015(5) 0.008(2) -0.044(5)
C18A 0.044(4) 0.060(5) 0.029(3) 0.005(3) -0.009(3) 0.013(3)
C19A 0.030(3) 0.055(4) 0.025(3) -0.002(3) -0.004(2) 0.003(3)
C20A 0.035(3) 0.137(6) 0.039(3) 0.018(3) 0.001(2) 0.046(3)
O2B 0.0229(18) 0.033(2) 0.034(2) 0.0012(18) 0.0103(16) 0.0047(17)
C15B 0.152(11) 0.052(5) 0.022(3) -0.005(3) 0.005(5) 0.078(6)
C16B 0.121(11) 0.053(5) 0.042(5) -0.015(4) 0.032(6) 0.041(6)
C18B 0.040(4) 0.087(9) 0.028(4) 0.019(5) 0.003(3) 0.001(5)
C19B 0.032(4) 0.126(11) 0.026(3) 0.004(6) 0.010(3) -0.005(5)
C20B 0.037(3) 0.028(3) 0.038(3) 0.003(2) 0.017(2) 0.011(2)
C21 0.0368(14) 0.0248(13) 0.0204(10) 0.0047(9) 0.0174(10) 0.0056(11)
C22 0.0387(13) 0.0246(13) 0.0239(10) 0.0022(9) 0.0144(10) 0.0076(11)
C23 0.0379(14) 0.0348(16) 0.0259(11) 0.0064(11) 0.0125(10) 0.0013(13)
C24 0.0618(19) 0.0272(16) 0.0238(11) -0.0030(10) 0.0196(12) -0.0057(13)
C25 0.0548(17) 0.0206(13) 0.0355(12) 0.0026(10) 0.0260(12) 0.0082(12)
C26 0.0420(14) 0.0259(14) 0.0312(12) 0.0054(10) 0.0227(11) 0.0124(11)
B2 0.0338(17) 0.0266(17) 0.0244(13) 0.0012(11) 0.0079(12) -0.0051(13)

loop_
_atom_type_symbol
_atom_type_description
_atom_type_scat_dispersion_real
_atom_type_scat_dispersion_imag
_atom_type_scat_source
C C 0.0033 0.0016 'International Tables Vol C Tables 4.2.6.8 and 6.1.1.4'
H H 0.0000 0.0000 'International Tables Vol C Tables 4.2.6.8 and 6.1.1.4'
B B 0.0013 0.0007 'International Tables Vol C Tables 4.2.6.8 and 6.1.1.4'
O O 0.0106 0.0060 'International Tables Vol C Tables 4.2.6.8 and 6.1.1.4'
P P 0.1023 0.0942 'International Tables Vol C Tables 4.2.6.8 and 6.1.1.4'

loop_
_geom_angle_atom_site_label_1
_geom_angle_atom_site_label_2
_geom_angle_atom_site_label_3
_geom_angle
O1 P1 C1 94.12(9)
O1 P1 C8 104.86(10)
C1 P1 C8 108.46(11)
O1 P1 B1 116.53(11)
C1 P1 B1 116.76(12)
C8 P1 B1 113.91(13)
C7 O1 P1 115.09(13)
C6 C1 C2 120.8(2)
C6 C1 P1 109.10(16)
C2 C1 P1 130.03(17)
C3 C2 C1 118.3(2)
C2 C3 C4 120.8(2)
C3 C4 C5 120.6(2)
C6 C5 C4 118.8(2)
C5 C6 C1 120.7(2)
C5 C6 C7 126.0(2)
C1 C6 C7 113.25(19)
O1 C7 C6 107.29(17)
C13B C8 C9A 101.2(5)
C13B C8 C13A 25.1(7)
C9A C8 C13A 119.6(4)
C13B C8 C9B 115.4(5)
C9A C8 C9B 39.4(4)
C13A C8 C9B 117.3(5)
C13B C8 P1 128.4(4)
C9A C8 P1 120.8(3)
C13A C8 P1 118.4(4)
C9B C8 P1 116.1(2)
C8 C9A C10A 121.0(5)
C9A C10A C11A 118.3(5)
C12A C11A C10A 122.1(7)
C11A C12A C13A 117.7(8)
C8 C13A C12A 120.3(8)
C10B C9B C8 118.6(5)
C11B C10B C9B 122.8(7)
C10B C11B C12B 115.4(8)
C11B C12B C13B 127.0(9)
C8 C13B C12B 120.4(8)
O2A P2 O2B 30.41(14)
O2A P2 C14 88.16(15)
O2B P2 C14 111.99(17)
O2A P2 C21 113.42(17)
O2B P2 C21 87.53(18)
C14 P2 C21 108.00(11)
O2A P2 B2 113.30(16)
O2B P2 B2 115.65(17)
C14 P2 B2 114.51(14)
C21 P2 B2 116.13(12)
C15B C14 C19A 113.0(6)
C15B C14 C19B 121.4(6)
C19A C14 C19B 27.9(5)
C15B C14 C15A 22.6(7)
C19A C14 C15A 116.4(5)
C19B C14 C15A 113.0(6)
C15B C14 P2 125.2(4)
C19A C14 P2 114.9(4)
C19B C14 P2 113.3(5)
C15A C14 P2 128.6(4)
C16A C17 C16B 24.1(7)
C16A C17 C18A 122.6(6)
C16B C17 C18A 112.2(6)
C16A C17 C18B 115.3(7)
C16B C17 C18B 117.8(6)
C18A C17 C18B 28.2(4)
C20A O2A P2 116.5(3)
C16A C15A C14 120.8(8)
C17 C16A C15A 119.3(8)
C17 C18A C19A 118.5(7)
C14 C19A C18A 122.3(8)
C14 C19A C20A 107.5(6)
C18A C19A C20A 129.7(8)
O2A C20A C19A 109.9(5)
C20B O2B P2 115.2(3)
C14 C15B C16B 120.1(8)
C17 C16B C15B 122.6(7)
C17 C18B C19B 119.9(10)
C14 C19B C18B 118.0(10)
C26 C20B O2B 109.6(4)
C22 C21 C26 120.5(2)
C22 C21 P2 124.29(19)
C26 C21 P2 115.15(19)
C23 C22 C21 119.5(2)
C22 C23 C24 119.6(2)
C25 C24 C23 120.9(2)
C24 C25 C26 120.1(2)
C20B C26 C25 129.0(3)
C20B C26 C21 111.5(3)
C25 C26 C21 119.4(2)

loop_
_geom_bond_atom_site_label_1
_geom_bond_atom_site_label_2
_geom_bond_distance
P1 O1 1.6245(16)
P1 C1 1.787(2)
P1 C8 1.8067(19)
P1 B1 1.880(3)
O1 C7 1.444(3)
C1 C6 1.392(3)
C1 C2 1.395(3)
C2 C3 1.390(3)
C3 C4 1.392(3)
C4 C5 1.395(3)
C5 C6 1.380(3)
C6 C7 1.513(3)
C8 C13B 1.289(9)
C8 C9A 1.327(6)
C8 C13A 1.396(10)
C8 C9B 1.502(6)
C9A C10A 1.397(7)
C10A C11A 1.427(12)
C11A C12A 1.311(11)
C12A C13A 1.448(11)
C9B C10B 1.392(7)
C10B C11B 1.318(11)
C11B C12B 1.323(12)
C12B C13B 1.384(14)
P2 O2A 1.609(3)
P2 O2B 1.664(4)
P2 C14 1.796(2)
P2 C21 1.797(3)
P2 B2 1.887(3)
C14 C15B 1.294(8)
C14 C19A 1.372(8)
C14 C19B 1.403(13)
C14 C15A 1.419(9)
C17 C16A 1.328(11)
C17 C16B 1.333(12)
C17 C18A 1.364(10)
C17 C18B 1.403(13)
O2A C20A 1.429(6)
C15A C16A 1.387(14)
C18A C19A 1.379(12)
C19A C20A 1.443(10)
O2B C20B 1.512(7)
C15B C16B 1.398(15)
C18B C19B 1.407(13)
C20B C26 1.371(5)
C21 C22 1.389(3)
C21 C26 1.393(3)
C22 C23 1.378(4)
C23 C24 1.399(4)
C24 C25 1.359(4)
C25 C26 1.388(4)
